data_4078933
loop_
_publ_author_name
'Clough, Melissa C.'
'Zeits, Paul D.'
'Bhuvanesh, Nattamai'
'Gladysz, John A.'

_publ_section_title
;
 Toward Permetalated Alkyne/Azide 3 + 2 or &#x201C;Click&#x201D;
 Cycloadducts
;
_journal_issue 15
_journal_name_full Organometallics
_journal_page_first 5231
_journal_paper_doi 10.1021/om300542a
_journal_volume 31
_journal_year 2012
_chemical_formula_sum 'C62 H51 Cl4 F5 N3 O3 P2 Pt Re'
_chemical_formula_weight 1566.09
_chemical_name_systematic
; 
 ? 
;
_space_group_IT_number 2
_symmetry_cell_setting triclinic
_symmetry_space_group_name_Hall '-P 1'
_symmetry_space_group_name_H-M 'P -1'
_atom_sites_solution_hydrogens geom
_atom_sites_solution_primary direct
_atom_sites_solution_secondary difmap
_audit_creation_method SHELXL-97
_cell_angle_alpha 100.450(7)
_cell_angle_beta 93.729(7)
_cell_angle_gamma 104.277(7)
_cell_formula_units_Z 2
_cell_length_a 11.5032(17)
_cell_length_b 12.3428(18)
_cell_length_c 21.855(3)
_cell_measurement_reflns_used 1012
_cell_measurement_temperature 110(2)
_cell_measurement_theta_max 62.08
_cell_measurement_theta_min 4.71
_cell_volume 2937.6(7)
_computing_cell_refinement
; 
  CELL-NOW (Sheldrick, 2003) and SAINT (BRUKER-NONIUS, 2003) 
;
_computing_data_collection 'FRAMBO (BRUKER-NONIUS, 2003)'
_computing_data_reduction 'Bruker APEX2'
_computing_molecular_graphics 'X-SEED (Barbour, 2001)'
_computing_publication_material 'Bruker SHELXTL'
_computing_structure_refinement 'SHELXL-97 (Sheldrick, 2008)'
_computing_structure_solution 'SHELXS-97 (Sheldrick, 2008)'
_diffrn_ambient_temperature 110(2)
_diffrn_measured_fraction_theta_full 0.935
_diffrn_measured_fraction_theta_max 0.935
_diffrn_measurement_device_type 'BRUKER GADDS D8 Discover'
_diffrn_measurement_method 'phi and omega scans'
_diffrn_radiation_monochromator graphite
_diffrn_radiation_source 'fine-focus sealed tube'
_diffrn_radiation_type CuK\a
_diffrn_radiation_wavelength 1.54178
_diffrn_reflns_av_R_equivalents 0.0436
_diffrn_reflns_av_sigmaI/netI 0.0363
_diffrn_reflns_limit_h_max 12
_diffrn_reflns_limit_h_min -12
_diffrn_reflns_limit_k_max 13
_diffrn_reflns_limit_k_min -13
_diffrn_reflns_limit_l_max 20
_diffrn_reflns_limit_l_min -23
_diffrn_reflns_number 39214
_diffrn_reflns_theta_full 59.99
_diffrn_reflns_theta_max 59.99
_diffrn_reflns_theta_min 2.07
_diffrn_standards_decay_% 0
_diffrn_standards_interval_count 0
_diffrn_standards_number 0
_exptl_absorpt_coefficient_mu 11.087
_exptl_absorpt_correction_T_max 0.2152
_exptl_absorpt_correction_T_min 0.1255
_exptl_absorpt_correction_type multi-scan
_exptl_absorpt_process_details 'SADABS; (Sheldrick, 2006)'
_exptl_crystal_colour colorless
_exptl_crystal_density_diffrn 1.771
_exptl_crystal_density_method 'not measured'
_exptl_crystal_description block
_exptl_crystal_F_000 1528
_exptl_crystal_size_max 0.03
_exptl_crystal_size_mid 0.02
_exptl_crystal_size_min 0.02
_refine_diff_density_max 0.673
_refine_diff_density_min -0.645
_refine_diff_density_rms 0.086
_refine_ls_extinction_method none
_refine_ls_goodness_of_fit_ref 1.045
_refine_ls_hydrogen_treatment constr
_refine_ls_matrix_type full
_refine_ls_number_parameters 736
_refine_ls_number_reflns 8148
_refine_ls_number_restraints 0
_refine_ls_restrained_S_all 1.045
_refine_ls_R_factor_all 0.0310
_refine_ls_R_factor_gt 0.0225
_refine_ls_shift/su_max 0.006
_refine_ls_shift/su_mean 0.000
_refine_ls_structure_factor_coef Fsqd
_refine_ls_weighting_details
; calc 
 [0.00000+1.00000exp(1.00(sin\q/\l)^2^)]/ 
   [\s^2^(Fo^2^)+0.0000+0.0000*P+(0.0250P)^2^+0.0000sin\q/\l] 
 where P = 0.33333Fo^2^ + 0.66667Fc^2^ 
;
_refine_ls_weighting_scheme calc
_refine_ls_wR_factor_gt 0.0471
_refine_ls_wR_factor_ref 0.0484
_reflns_number_gt 6643
_reflns_number_total 8148
_reflns_threshold_expression >2sigma(I)
_cod_data_source_file om300542a_si_002.cif
_cod_data_source_block jgb
_cod_depositor_comments
;
The following automatic conversions were performed:

'_symmetry_cell_setting' value 'Triclinic' changed to 'triclinic'
according to /home/saulius/struct/CIF-dictionaries/cif_core.dic
dictionary named 'cif_core.dic' version 2.4.2 from 2011-04-26.

Automatic conversion script
Id: cif_fix_values 1891 2012-01-12 08:04:46Z andrius 
;
_cod_original_sg_symbol_H-M P-1
_cod_database_code 4078933

loop_
_symmetry_equiv_pos_as_xyz
'x, y, z'
'-x, -y, -z'

loop_
_atom_site_label
_atom_site_type_symbol
_atom_site_fract_x
_atom_site_fract_y
_atom_site_fract_z
_atom_site_U_iso_or_equiv
_atom_site_adp_type
_atom_site_occupancy
_atom_site_symmetry_multiplicity
_atom_site_calc_flag
_atom_site_refinement_flags
Pt1 Pt 0.388441(14) 0.524146(14) 0.197016(7) 0.01336(5) Uani 1 1 d .
Re1 Re 0.208468(16) 0.676901(15) 0.591478(8) 0.01651(6) Uani 1 1 d .
P1 P 0.48534(9) 0.71508(8) 0.20849(5) 0.0148(2) Uani 1 1 d .
P2 P 0.32929(9) 0.32766(8) 0.18427(4) 0.0142(2) Uani 1 1 d .
C1 C 0.4426(3) 0.5457(3) 0.28819(19) 0.0152(9) Uani 1 1 d .
C2 C 0.4596(3) 0.5705(3) 0.34478(19) 0.0168(9) Uani 1 1 d .
C3 C 0.4614(4) 0.5924(3) 0.41102(18) 0.0179(9) Uani 1 1 d .
C4 C 0.3708(4) 0.5552(3) 0.44592(17) 0.0177(9) Uani 1 1 d .
H4 H 0.2922 0.5074 0.4309 0.021 Uiso 1 1 calc R
C5 C 0.3605(3) 0.5908(3) 0.56131(18) 0.0171(9) Uani 1 1 d .
C6 C 0.2586(4) 0.5040(3) 0.56726(18) 0.0211(10) Uani 1 1 d .
H6 H 0.2129 0.4436 0.5348 0.025 Uiso 1 1 calc R
C7 C 0.2372(4) 0.5241(4) 0.63130(19) 0.0254(10) Uani 1 1 d .
H7 H 0.1746 0.4785 0.6490 0.030 Uiso 1 1 calc R
C8 C 0.3232(4) 0.6217(4) 0.66374(19) 0.0228(10) Uani 1 1 d .
H8 H 0.3291 0.6531 0.7072 0.027 Uiso 1 1 calc R
C9 C 0.4023(3) 0.6675(3) 0.62016(17) 0.0179(9) Uani 1 1 d .
H9 H 0.4678 0.7343 0.6290 0.022 Uiso 1 1 calc R
C10 C 0.2130(4) 0.7532(3) 0.5216(2) 0.0228(10) Uani 1 1 d .
C11 C 0.1995(3) 0.8135(4) 0.64680(19) 0.0196(10) Uani 1 1 d .
C12 C 0.0362(4) 0.6327(3) 0.57494(18) 0.0219(10) Uani 1 1 d .
C13 C 0.3112(3) 0.5181(3) 0.10743(17) 0.0142(9) Uani 1 1 d .
C14 C 0.2184(3) 0.5691(3) 0.10175(18) 0.0174(9) Uani 1 1 d .
C15 C 0.1625(4) 0.5768(3) 0.04519(19) 0.0195(9) Uani 1 1 d .
C16 C 0.1980(4) 0.5286(4) -0.00915(19) 0.0242(10) Uani 1 1 d .
C17 C 0.2876(4) 0.4749(3) -0.00670(19) 0.0222(10) Uani 1 1 d .
C18 C 0.3431(3) 0.4716(3) 0.05108(18) 0.0171(9) Uani 1 1 d .
C19 C 0.4609(4) 0.8090(3) 0.27791(17) 0.0171(9) Uani 1 1 d .
C20 C 0.3469(4) 0.7933(3) 0.29725(18) 0.0205(10) Uani 1 1 d .
H20 H 0.2829 0.7312 0.2752 0.025 Uiso 1 1 calc R
C21 C 0.3248(4) 0.8665(3) 0.34820(19) 0.0230(10) Uani 1 1 d .
H21 H 0.2458 0.8543 0.3606 0.028 Uiso 1 1 calc R
C22 C 0.4166(4) 0.9579(3) 0.38169(19) 0.0238(10) Uani 1 1 d .
C23 C 0.5306(4) 0.9732(4) 0.36225(19) 0.0252(10) Uani 1 1 d .
H23 H 0.5947 1.0349 0.3845 0.030 Uiso 1 1 calc R
C24 C 0.5534(4) 0.8998(3) 0.31076(18) 0.0221(10) Uani 1 1 d .
H24 H 0.6323 0.9120 0.2981 0.027 Uiso 1 1 calc R
C25 C 0.3940(4) 1.0382(4) 0.4374(2) 0.0298(11) Uani 1 1 d .
H25A H 0.3376 1.0794 0.4239 0.045 Uiso 1 1 calc R
H25B H 0.4704 1.0929 0.4565 0.045 Uiso 1 1 calc R
H25C H 0.3594 0.9945 0.4682 0.045 Uiso 1 1 calc R
C26 C 0.6479(3) 0.7362(3) 0.21205(17) 0.0165(9) Uani 1 1 d .
C27 C 0.7042(4) 0.6598(3) 0.23272(18) 0.0201(10) Uani 1 1 d .
H27 H 0.6567 0.5924 0.2432 0.024 Uiso 1 1 calc R
C28 C 0.8283(4) 0.6806(4) 0.23820(19) 0.0239(10) Uani 1 1 d .
H28 H 0.8647 0.6268 0.2520 0.029 Uiso 1 1 calc R
C29 C 0.9012(4) 0.7781(4) 0.22405(19) 0.0232(10) Uani 1 1 d .
C30 C 0.8441(4) 0.8538(3) 0.20235(18) 0.0229(10) Uani 1 1 d .
H30 H 0.8915 0.9207 0.1914 0.027 Uiso 1 1 calc R
C31 C 0.7206(4) 0.8332(3) 0.19657(19) 0.0210(10) Uani 1 1 d .
H31 H 0.6842 0.8861 0.1817 0.025 Uiso 1 1 calc R
C32 C 1.0358(4) 0.8012(4) 0.2308(2) 0.0309(11) Uani 1 1 d .
H32A H 1.0636 0.7862 0.2710 0.046 Uiso 1 1 calc R
H32B H 1.0720 0.8811 0.2292 0.046 Uiso 1 1 calc R
H32C H 1.0600 0.7513 0.1966 0.046 Uiso 1 1 calc R
C33 C 0.4489(3) 0.7811(3) 0.14381(18) 0.0172(9) Uani 1 1 d .
C34 C 0.3772(3) 0.8564(3) 0.15009(19) 0.0196(9) Uani 1 1 d .
H34 H 0.3504 0.8789 0.1894 0.024 Uiso 1 1 calc R
C35 C 0.3444(4) 0.8992(3) 0.09881(19) 0.0238(10) Uani 1 1 d .
H35 H 0.2958 0.9516 0.1037 0.029 Uiso 1 1 calc R
C36 C 0.3813(4) 0.8666(3) 0.04065(19) 0.0222(10) Uani 1 1 d .
C37 C 0.4534(4) 0.7903(3) 0.03555(19) 0.0224(10) Uani 1 1 d .
H37 H 0.4794 0.7663 -0.0038 0.027 Uiso 1 1 calc R
C38 C 0.4877(3) 0.7493(3) 0.08630(18) 0.0191(9) Uani 1 1 d .
H38 H 0.5384 0.6988 0.0819 0.023 Uiso 1 1 calc R
C39 C 0.3442(4) 0.9106(4) -0.01460(19) 0.0335(12) Uani 1 1 d .
H39A H 0.2576 0.8776 -0.0275 0.050 Uiso 1 1 calc R
H39B H 0.3895 0.8892 -0.0492 0.050 Uiso 1 1 calc R
H39C H 0.3612 0.9940 -0.0034 0.050 Uiso 1 1 calc R
C40 C 0.2313(3) 0.2565(3) 0.11191(18) 0.0153(9) Uani 1 1 d .
C41 C 0.1213(3) 0.2825(3) 0.10324(18) 0.0184(9) Uani 1 1 d .
H41 H 0.0977 0.3324 0.1356 0.022 Uiso 1 1 calc R
C42 C 0.0462(3) 0.2362(3) 0.04801(18) 0.0194(10) Uani 1 1 d .
H42 H -0.0298 0.2530 0.0434 0.023 Uiso 1 1 calc R
C43 C 0.0790(4) 0.1664(4) -0.00048(18) 0.0223(10) Uani 1 1 d .
C44 C 0.1895(4) 0.1415(4) 0.00818(19) 0.0263(10) Uani 1 1 d .
H44 H 0.2140 0.0940 -0.0249 0.032 Uiso 1 1 calc R
C45 C 0.2648(4) 0.1844(3) 0.06406(18) 0.0202(10) Uani 1 1 d .
H45 H 0.3389 0.1644 0.0695 0.024 Uiso 1 1 calc R
C46 C -0.0035(4) 0.1168(4) -0.0619(2) 0.0359(12) Uani 1 1 d .
H46A H 0.0196 0.1660 -0.0920 0.054 Uiso 1 1 calc R
H46B H -0.0874 0.1124 -0.0543 0.054 Uiso 1 1 calc R
H46C H 0.0043 0.0401 -0.0789 0.054 Uiso 1 1 calc R
C47 C 0.4648(3) 0.2755(3) 0.18114(17) 0.0151(9) Uani 1 1 d .
C48 C 0.5673(3) 0.3388(3) 0.16076(17) 0.0169(9) Uani 1 1 d .
H48 H 0.5659 0.4087 0.1486 0.020 Uiso 1 1 calc R
C49 C 0.6710(4) 0.3013(3) 0.15799(18) 0.0192(9) Uani 1 1 d .
H49 H 0.7397 0.3456 0.1436 0.023 Uiso 1 1 calc R
C50 C 0.6768(3) 0.1991(3) 0.17597(17) 0.0180(9) Uani 1 1 d .
C51 C 0.5745(3) 0.1377(3) 0.19698(18) 0.0192(9) Uani 1 1 d .
H51 H 0.5763 0.0686 0.2099 0.023 Uiso 1 1 calc R
C52 C 0.4691(4) 0.1740(3) 0.19974(18) 0.0201(10) Uani 1 1 d .
H52 H 0.4005 0.1299 0.2142 0.024 Uiso 1 1 calc R
C53 C 0.7882(4) 0.1558(4) 0.17134(19) 0.0241(10) Uani 1 1 d .
H53A H 0.8257 0.1596 0.2135 0.036 Uiso 1 1 calc R
H53B H 0.8455 0.2031 0.1494 0.036 Uiso 1 1 calc R
H53C H 0.7657 0.0765 0.1481 0.036 Uiso 1 1 calc R
C54 C 0.2522(3) 0.2635(3) 0.24473(18) 0.0162(9) Uani 1 1 d .
C55 C 0.1400(4) 0.1847(3) 0.23243(19) 0.0223(10) Uani 1 1 d .
H55 H 0.0987 0.1630 0.1912 0.027 Uiso 1 1 calc R
C56 C 0.0877(4) 0.1372(4) 0.28087(19) 0.0246(10) Uani 1 1 d .
H56 H 0.0105 0.0838 0.2721 0.029 Uiso 1 1 calc R
C57 C 0.1458(4) 0.1660(3) 0.34124(18) 0.0203(10) Uani 1 1 d .
C58 C 0.2574(4) 0.2446(3) 0.35299(18) 0.0205(10) Uani 1 1 d .
H58 H 0.2982 0.2659 0.3943 0.025 Uiso 1 1 calc R
C59 C 0.3114(4) 0.2930(3) 0.30603(18) 0.0187(9) Uani 1 1 d .
H59 H 0.3886 0.3462 0.3153 0.022 Uiso 1 1 calc R
C60 C 0.0887(4) 0.1118(4) 0.3924(2) 0.0326(12) Uani 1 1 d .
H60A H 0.0042 0.1148 0.3913 0.049 Uiso 1 1 calc R
H60B H 0.1325 0.1535 0.4332 0.049 Uiso 1 1 calc R
H60C H 0.0922 0.0321 0.3859 0.049 Uiso 1 1 calc R
F1 F 0.17725(19) 0.61788(19) 0.15415(10) 0.0239(5) Uani 1 1 d .
F2 F 0.0729(2) 0.6300(2) 0.04374(11) 0.0307(6) Uani 1 1 d .
F3 F 0.1449(2) 0.5356(2) -0.06497(10) 0.0322(6) Uani 1 1 d .
F4 F 0.3232(2) 0.4260(2) -0.06059(10) 0.0281(6) Uani 1 1 d .
F5 F 0.43478(19) 0.41876(18) 0.04970(10) 0.0226(5) Uani 1 1 d .
N1 N 0.4167(3) 0.6006(3) 0.50593(14) 0.0168(8) Uani 1 1 d .
N2 N 0.5319(3) 0.6632(3) 0.50995(15) 0.0222(8) Uani 1 1 d .
N3 N 0.5601(3) 0.6581(3) 0.45225(15) 0.0212(8) Uani 1 1 d .
O1 O 0.2194(3) 0.7965(3) 0.47949(14) 0.0352(8) Uani 1 1 d .
O2 O 0.1980(2) 0.8947(2) 0.68151(13) 0.0258(7) Uani 1 1 d .
O3 O -0.0674(3) 0.6036(3) 0.56471(14) 0.0344(8) Uani 1 1 d .
C70 C 0.1939(4) 1.1755(4) 0.6001(2) 0.0369(12) Uani 1 1 d .
H70A H 0.2656 1.2322 0.5921 0.044 Uiso 1 1 calc R
H70B H 0.2038 1.1708 0.6448 0.044 Uiso 1 1 calc R
Cl71 Cl 0.18464(11) 1.04228(10) 0.55338(5) 0.0367(3) Uani 1 1 d .
Cl72 Cl 0.06282(11) 1.22101(10) 0.58442(6) 0.0473(3) Uani 1 1 d .
C75 C 0.1123(4) 0.4777(4) 0.2932(2) 0.0312(11) Uani 1 1 d .
H75A H 0.1819 0.4984 0.2694 0.037 Uiso 1 1 calc R
H75B H 0.1232 0.4155 0.3141 0.037 Uiso 1 1 calc R
Cl76 Cl -0.02200(11) 0.42925(11) 0.24132(6) 0.0468(3) Uani 1 1 d .
Cl77 Cl 0.10829(10) 0.59721(9) 0.35012(5) 0.0319(3) Uani 1 1 d .

loop_
_atom_site_aniso_label
_atom_site_aniso_U_11
_atom_site_aniso_U_22
_atom_site_aniso_U_33
_atom_site_aniso_U_23
_atom_site_aniso_U_13
_atom_site_aniso_U_12
Pt1 0.01446(10) 0.01235(10) 0.01423(10) 0.00374(7) 0.00244(7) 0.00434(7)
Re1 0.01639(12) 0.01822(12) 0.01552(11) 0.00370(8) 0.00250(7) 0.00531(8)
P1 0.0157(6) 0.0127(6) 0.0174(6) 0.0053(4) 0.0030(4) 0.0043(4)
P2 0.0138(6) 0.0130(6) 0.0153(6) 0.0029(4) 0.0010(4) 0.0028(4)
C1 0.016(2) 0.013(2) 0.019(3) 0.0072(17) 0.0062(17) 0.0046(17)
C2 0.017(2) 0.015(2) 0.022(3) 0.0077(18) 0.0085(17) 0.0068(17)
C3 0.020(3) 0.012(2) 0.024(3) 0.0047(18) 0.0006(18) 0.0064(18)
C4 0.016(2) 0.026(2) 0.010(2) 0.0015(17) -0.0021(17) 0.0071(19)
C5 0.013(2) 0.020(2) 0.023(2) 0.0076(18) 0.0043(17) 0.0106(18)
C6 0.027(3) 0.019(2) 0.020(3) 0.0033(18) 0.0005(18) 0.012(2)
C7 0.032(3) 0.024(3) 0.024(3) 0.0129(19) 0.0049(19) 0.008(2)
C8 0.030(3) 0.027(3) 0.016(2) 0.0050(19) -0.0017(18) 0.017(2)
C9 0.015(2) 0.023(2) 0.018(2) 0.0040(18) 0.0027(17) 0.0091(18)
C10 0.020(3) 0.017(2) 0.028(3) -0.005(2) 0.0023(19) 0.0057(19)
C11 0.011(2) 0.029(3) 0.019(2) 0.011(2) 0.0018(17) 0.0006(19)
C12 0.027(3) 0.018(2) 0.020(2) 0.0023(18) 0.0023(19) 0.005(2)
C13 0.014(2) 0.014(2) 0.014(2) 0.0011(16) 0.0034(16) 0.0024(17)
C14 0.017(2) 0.013(2) 0.019(2) 0.0013(17) 0.0033(17) 0.0008(18)
C15 0.019(2) 0.017(2) 0.027(3) 0.0099(18) 0.0009(18) 0.0087(19)
C16 0.024(3) 0.026(3) 0.023(3) 0.0112(19) -0.0037(19) 0.004(2)
C17 0.027(3) 0.022(3) 0.018(3) 0.0033(18) 0.0097(18) 0.005(2)
C18 0.015(2) 0.011(2) 0.027(3) 0.0059(17) 0.0023(18) 0.0050(18)
C19 0.025(3) 0.012(2) 0.016(2) 0.0018(17) 0.0025(17) 0.0085(19)
C20 0.019(3) 0.016(2) 0.025(3) 0.0045(18) 0.0024(18) 0.0027(18)
C21 0.018(3) 0.027(3) 0.028(3) 0.009(2) 0.0109(18) 0.010(2)
C22 0.035(3) 0.015(2) 0.025(3) 0.0061(18) 0.009(2) 0.012(2)
C23 0.022(3) 0.021(3) 0.030(3) 0.0011(19) 0.0075(19) 0.0018(19)
C24 0.015(2) 0.025(3) 0.025(3) 0.0016(19) 0.0055(18) 0.0045(19)
C25 0.039(3) 0.021(3) 0.032(3) 0.003(2) 0.010(2) 0.014(2)
C26 0.017(2) 0.020(2) 0.013(2) 0.0003(17) 0.0027(16) 0.0085(18)
C27 0.020(3) 0.017(2) 0.024(3) 0.0040(18) 0.0058(18) 0.0061(18)
C28 0.024(3) 0.027(3) 0.026(3) 0.0057(19) 0.0014(18) 0.015(2)
C29 0.020(3) 0.026(3) 0.022(2) 0.0010(19) 0.0039(18) 0.006(2)
C30 0.021(3) 0.020(3) 0.026(3) 0.0056(19) 0.0065(18) 0.0022(19)
C31 0.018(3) 0.017(2) 0.030(3) 0.0090(19) 0.0048(18) 0.0073(19)
C32 0.018(3) 0.039(3) 0.036(3) 0.007(2) 0.003(2) 0.009(2)
C33 0.018(2) 0.010(2) 0.024(2) 0.0066(17) 0.0004(17) 0.0018(17)
C34 0.016(2) 0.019(2) 0.020(2) 0.0010(18) 0.0002(17) -0.0010(18)
C35 0.027(3) 0.018(2) 0.028(3) 0.0036(19) -0.0037(19) 0.0107(19)
C36 0.023(3) 0.014(2) 0.029(3) 0.0049(18) 0.0012(19) 0.0030(19)
C37 0.028(3) 0.020(2) 0.019(2) 0.0039(18) 0.0080(18) 0.004(2)
C38 0.015(2) 0.021(2) 0.023(3) 0.0078(18) 0.0045(17) 0.0055(18)
C39 0.051(3) 0.032(3) 0.022(3) 0.007(2) 0.000(2) 0.018(2)
C40 0.011(2) 0.014(2) 0.021(2) 0.0105(17) 0.0036(16) 0.0000(17)
C41 0.023(3) 0.016(2) 0.017(2) 0.0063(17) 0.0029(17) 0.0056(18)
C42 0.012(2) 0.026(3) 0.024(3) 0.0148(19) -0.0008(17) 0.0062(18)
C43 0.023(3) 0.025(3) 0.018(2) 0.0070(18) -0.0019(18) 0.0029(19)
C44 0.029(3) 0.026(3) 0.020(3) -0.0020(19) -0.0025(19) 0.007(2)
C45 0.018(2) 0.022(2) 0.025(3) 0.0053(18) 0.0067(18) 0.0116(19)
C46 0.033(3) 0.046(3) 0.023(3) 0.000(2) -0.006(2) 0.007(2)
C47 0.015(2) 0.018(2) 0.011(2) 0.0035(17) 0.0003(16) 0.0028(18)
C48 0.020(2) 0.014(2) 0.018(2) 0.0038(17) -0.0013(17) 0.0073(18)
C49 0.018(2) 0.022(3) 0.019(2) 0.0064(18) 0.0037(17) 0.0072(19)
C50 0.018(2) 0.023(2) 0.011(2) -0.0027(17) 0.0009(16) 0.0057(19)
C51 0.021(3) 0.019(2) 0.022(2) 0.0085(18) 0.0014(18) 0.0095(19)
C52 0.020(3) 0.017(2) 0.023(3) 0.0075(18) 0.0045(18) 0.0031(18)
C53 0.022(3) 0.032(3) 0.024(3) 0.0094(19) 0.0060(18) 0.015(2)
C54 0.016(2) 0.011(2) 0.025(2) 0.0044(17) 0.0069(17) 0.0089(18)
C55 0.024(3) 0.028(3) 0.017(2) 0.0058(18) 0.0025(18) 0.010(2)
C56 0.013(2) 0.030(3) 0.030(3) 0.009(2) 0.0028(18) 0.0016(19)
C57 0.019(3) 0.024(3) 0.023(3) 0.0108(18) 0.0061(18) 0.0087(19)
C58 0.027(3) 0.020(2) 0.017(2) 0.0089(18) 0.0011(18) 0.009(2)
C59 0.018(2) 0.018(2) 0.020(2) 0.0074(18) -0.0033(17) 0.0042(18)
C60 0.026(3) 0.044(3) 0.038(3) 0.027(2) 0.009(2) 0.013(2)
F1 0.0239(14) 0.0266(14) 0.0250(14) 0.0022(10) 0.0060(10) 0.0155(11)
F2 0.0265(15) 0.0365(16) 0.0370(16) 0.0122(12) 0.0006(11) 0.0201(12)
F3 0.0318(16) 0.0460(17) 0.0223(15) 0.0159(11) -0.0045(11) 0.0121(12)
F4 0.0314(15) 0.0346(15) 0.0179(14) 0.0031(10) 0.0052(10) 0.0089(12)
F5 0.0236(14) 0.0253(14) 0.0220(13) 0.0032(10) 0.0033(10) 0.0134(11)
N1 0.017(2) 0.0144(19) 0.020(2) 0.0031(14) 0.0029(14) 0.0049(15)
N2 0.018(2) 0.025(2) 0.025(2) 0.0051(15) 0.0043(15) 0.0058(16)
N3 0.024(2) 0.024(2) 0.015(2) 0.0019(15) 0.0037(15) 0.0076(16)
O1 0.054(2) 0.035(2) 0.0247(19) 0.0166(15) 0.0096(15) 0.0181(16)
O2 0.0272(18) 0.0235(18) 0.0252(18) -0.0001(14) 0.0066(13) 0.0069(14)
O3 0.023(2) 0.038(2) 0.039(2) 0.0078(15) -0.0020(14) 0.0045(15)
C70 0.030(3) 0.035(3) 0.043(3) 0.006(2) 0.006(2) 0.005(2)
Cl71 0.0453(8) 0.0350(7) 0.0386(7) 0.0125(5) 0.0183(5) 0.0198(6)
Cl72 0.0407(8) 0.0351(8) 0.0688(9) 0.0045(6) 0.0107(6) 0.0186(6)
C75 0.025(3) 0.034(3) 0.036(3) 0.003(2) 0.012(2) 0.011(2)
Cl76 0.0393(8) 0.0540(9) 0.0429(8) -0.0105(6) -0.0024(6) 0.0210(6)
Cl77 0.0325(7) 0.0260(6) 0.0351(7) 0.0017(5) 0.0089(5) 0.0058(5)

loop_
_atom_type_symbol
_atom_type_description
_atom_type_scat_dispersion_real
_atom_type_scat_dispersion_imag
_atom_type_scat_source
C C 0.0181 0.0091 'International Tables Vol C Tables 4.2.6.8 and 6.1.1.4'
H H 0.0000 0.0000 'International Tables Vol C Tables 4.2.6.8 and 6.1.1.4'
N N 0.0311 0.0180 'International Tables Vol C Tables 4.2.6.8 and 6.1.1.4'
O O 0.0492 0.0322 'International Tables Vol C Tables 4.2.6.8 and 6.1.1.4'
F F 0.0727 0.0534 'International Tables Vol C Tables 4.2.6.8 and 6.1.1.4'
P P 0.2955 0.4335 'International Tables Vol C Tables 4.2.6.8 and 6.1.1.4'
Cl Cl 0.3639 0.7018 'International Tables Vol C Tables 4.2.6.8 and 6.1.1.4'
Re Re -5.2083 5.8923 'International Tables Vol C Tables 4.2.6.8 and 6.1.1.4'
Pt Pt -4.5932 6.9264 'International Tables Vol C Tables 4.2.6.8 and 6.1.1.4'

loop_
_geom_angle_atom_site_label_1
_geom_angle_atom_site_label_2
_geom_angle_atom_site_label_3
_geom_angle
C1 Pt1 C13 170.00(15)
C1 Pt1 P1 85.41(11)
C13 Pt1 P1 91.48(10)
C1 Pt1 P2 92.72(11)
C13 Pt1 P2 92.15(10)
P1 Pt1 P2 168.62(4)
C12 Re1 C11 89.37(17)
C12 Re1 C10 88.19(17)
C11 Re1 C10 90.25(16)
C12 Re1 C8 126.72(16)
C11 Re1 C8 94.79(15)
C10 Re1 C8 144.69(16)
C12 Re1 C7 99.63(16)
C11 Re1 C7 120.21(15)
C10 Re1 C7 148.35(16)
C8 Re1 C7 35.32(14)
C12 Re1 C9 159.77(16)
C11 Re1 C9 102.16(15)
C10 Re1 C9 108.08(16)
C8 Re1 C9 36.75(14)
C7 Re1 C9 60.22(15)
C12 Re1 C6 102.98(16)
C11 Re1 C6 154.11(15)
C10 Re1 C6 112.51(15)
C8 Re1 C6 59.55(14)
C7 Re1 C6 35.88(14)
C9 Re1 C6 60.15(14)
C12 Re1 C5 134.24(15)
C11 Re1 C5 136.25(15)
C10 Re1 C5 93.81(15)
C8 Re1 C5 59.31(14)
C7 Re1 C5 58.95(14)
C9 Re1 C5 35.77(13)
C6 Re1 C5 35.29(14)
C19 P1 C26 105.69(18)
C19 P1 C33 104.25(18)
C26 P1 C33 103.92(18)
C19 P1 Pt1 116.00(13)
C26 P1 Pt1 110.67(13)
C33 P1 Pt1 115.19(13)
C40 P2 C47 106.86(17)
C40 P2 C54 104.20(18)
C47 P2 C54 103.72(17)
C40 P2 Pt1 113.60(12)
C47 P2 Pt1 108.01(13)
C54 P2 Pt1 119.43(13)
C2 C1 Pt1 167.7(3)
C1 C2 C3 171.8(4)
C4 C3 N3 107.4(3)
C4 C3 C2 128.5(4)
N3 C3 C2 124.2(4)
N1 C4 C3 105.5(3)
N1 C4 H4 127.3
C3 C4 H4 127.3
C6 C5 N1 125.9(4)
C6 C5 C9 110.0(4)
N1 C5 C9 124.1(4)
C6 C5 Re1 72.1(2)
N1 C5 Re1 124.3(2)
C9 C5 Re1 71.4(2)
C5 C6 C7 106.9(4)
C5 C6 Re1 72.6(2)
C7 C6 Re1 71.1(2)
C5 C6 H6 126.5
C7 C6 H6 126.5
Re1 C6 H6 121.5
C8 C7 C6 109.0(4)
C8 C7 Re1 72.1(2)
C6 C7 Re1 73.0(2)
C8 C7 H7 125.5
C6 C7 H7 125.5
Re1 C7 H7 121.0
C7 C8 C9 108.8(4)
C7 C8 Re1 72.6(2)
C9 C8 Re1 72.3(2)
C7 C8 H8 125.6
C9 C8 H8 125.6
Re1 C8 H8 121.2
C5 C9 C8 105.3(4)
C5 C9 Re1 72.8(2)
C8 C9 Re1 70.9(2)
C5 C9 H9 127.3
C8 C9 H9 127.3
Re1 C9 H9 120.8
O1 C10 Re1 177.2(4)
O2 C11 Re1 177.2(3)
O3 C12 Re1 178.5(4)
C18 C13 C14 113.8(3)
C18 C13 Pt1 128.1(3)
C14 C13 Pt1 118.0(3)
F1 C14 C13 119.8(3)
F1 C14 C15 115.7(3)
C13 C14 C15 124.4(4)
F2 C15 C16 120.4(3)
F2 C15 C14 120.7(4)
C16 C15 C14 118.9(4)
F3 C16 C17 120.6(4)
F3 C16 C15 119.9(4)
C17 C16 C15 119.5(4)
C16 C17 F4 119.9(4)
C16 C17 C18 119.6(4)
F4 C17 C18 120.5(4)
F5 C18 C13 120.1(3)
F5 C18 C17 116.2(3)
C13 C18 C17 123.7(4)
C20 C19 C24 118.8(4)
C20 C19 P1 119.8(3)
C24 C19 P1 121.3(3)
C21 C20 C19 120.9(4)
C21 C20 H20 119.5
C19 C20 H20 119.5
C20 C21 C22 121.0(4)
C20 C21 H21 119.5
C22 C21 H21 119.5
C23 C22 C21 117.9(4)
C23 C22 C25 120.5(4)
C21 C22 C25 121.6(4)
C22 C23 C24 121.4(4)
C22 C23 H23 119.3
C24 C23 H23 119.3
C19 C24 C23 120.0(4)
C19 C24 H24 120.0
C23 C24 H24 120.0
C22 C25 H25A 109.5
C22 C25 H25B 109.5
H25A C25 H25B 109.5
C22 C25 H25C 109.5
H25A C25 H25C 109.5
H25B C25 H25C 109.5
C27 C26 C31 117.9(4)
C27 C26 P1 121.7(3)
C31 C26 P1 120.4(3)
C28 C27 C26 120.7(4)
C28 C27 H27 119.7
C26 C27 H27 119.7
C27 C28 C29 121.7(4)
C27 C28 H28 119.2
C29 C28 H28 119.2
C28 C29 C30 117.4(4)
C28 C29 C32 121.5(4)
C30 C29 C32 121.1(4)
C31 C30 C29 121.2(4)
C31 C30 H30 119.4
C29 C30 H30 119.4
C30 C31 C26 121.2(4)
C30 C31 H31 119.4
C26 C31 H31 119.4
C29 C32 H32A 109.5
C29 C32 H32B 109.5
H32A C32 H32B 109.5
C29 C32 H32C 109.5
H32A C32 H32C 109.5
H32B C32 H32C 109.5
C34 C33 C38 119.4(3)
C34 C33 P1 121.4(3)
C38 C33 P1 119.1(3)
C33 C34 C35 120.0(4)
C33 C34 H34 120.0
C35 C34 H34 120.0
C36 C35 C34 121.1(4)
C36 C35 H35 119.4
C34 C35 H35 119.4
C35 C36 C37 117.7(4)
C35 C36 C39 121.2(4)
C37 C36 C39 121.1(4)
C38 C37 C36 121.4(4)
C38 C37 H37 119.3
C36 C37 H37 119.3
C37 C38 C33 120.4(4)
C37 C38 H38 119.8
C33 C38 H38 119.8
C36 C39 H39A 109.5
C36 C39 H39B 109.5
H39A C39 H39B 109.5
C36 C39 H39C 109.5
H39A C39 H39C 109.5
H39B C39 H39C 109.5
C45 C40 C41 119.1(4)
C45 C40 P2 123.1(3)
C41 C40 P2 117.7(3)
C42 C41 C40 120.4(4)
C42 C41 H41 119.8
C40 C41 H41 119.8
C43 C42 C41 121.4(4)
C43 C42 H42 119.3
C41 C42 H42 119.3
C42 C43 C44 118.0(4)
C42 C43 C46 121.2(4)
C44 C43 C46 120.7(4)
C43 C44 C45 121.6(4)
C43 C44 H44 119.2
C45 C44 H44 119.2
C40 C45 C44 119.5(4)
C40 C45 H45 120.2
C44 C45 H45 120.2
C43 C46 H46A 109.5
C43 C46 H46B 109.5
H46A C46 H46B 109.5
C43 C46 H46C 109.5
H46A C46 H46C 109.5
H46B C46 H46C 109.5
C48 C47 C52 118.8(3)
C48 C47 P2 119.7(3)
C52 C47 P2 121.6(3)
C49 C48 C47 120.8(4)
C49 C48 H48 119.6
C47 C48 H48 119.6
C48 C49 C50 121.3(4)
C48 C49 H49 119.4
C50 C49 H49 119.4
C51 C50 C49 117.3(4)
C51 C50 C53 121.1(4)
C49 C50 C53 121.6(4)
C50 C51 C52 122.2(4)
C50 C51 H51 118.9
C52 C51 H51 118.9
C51 C52 C47 119.7(4)
C51 C52 H52 120.1
C47 C52 H52 120.1
C50 C53 H53A 109.5
C50 C53 H53B 109.5
H53A C53 H53B 109.5
C50 C53 H53C 109.5
H53A C53 H53C 109.5
H53B C53 H53C 109.5
C55 C54 C59 118.7(4)
C55 C54 P2 123.1(3)
C59 C54 P2 118.2(3)
C54 C55 C56 119.9(4)
C54 C55 H55 120.1
C56 C55 H55 120.1
C57 C56 C55 121.6(4)
C57 C56 H56 119.2
C55 C56 H56 119.2
C58 C57 C56 118.1(4)
C58 C57 C60 121.3(4)
C56 C57 C60 120.6(4)
C57 C58 C59 121.6(4)
C57 C58 H58 119.2
C59 C58 H58 119.2
C58 C59 C54 120.1(4)
C58 C59 H59 119.9
C54 C59 H59 119.9
C57 C60 H60A 109.5
C57 C60 H60B 109.5
H60A C60 H60B 109.5
C57 C60 H60C 109.5
H60A C60 H60C 109.5
H60B C60 H60C 109.5
C4 N1 N2 111.2(3)
C4 N1 C5 129.1(3)
N2 N1 C5 119.8(3)
N3 N2 N1 106.8(3)
N2 N3 C3 109.2(3)
Cl71 C70 Cl72 111.1(3)
Cl71 C70 H70A 109.4
Cl72 C70 H70A 109.4
Cl71 C70 H70B 109.4
Cl72 C70 H70B 109.4
H70A C70 H70B 108.0
Cl76 C75 Cl77 110.9(2)
Cl76 C75 H75A 109.5
Cl77 C75 H75A 109.5
Cl76 C75 H75B 109.5
Cl77 C75 H75B 109.5
H75A C75 H75B 108.0

loop_
_geom_bond_atom_site_label_1
_geom_bond_atom_site_label_2
_geom_bond_distance
Pt1 C1 1.998(4)
Pt1 C13 2.078(4)
Pt1 P1 2.3050(10)
Pt1 P2 2.3105(10)
Re1 C12 1.913(5)
Re1 C11 1.917(5)
Re1 C10 1.932(5)
Re1 C8 2.294(4)
Re1 C7 2.300(4)
Re1 C9 2.313(4)
Re1 C6 2.325(4)
Re1 C5 2.331(4)
P1 C19 1.817(4)
P1 C26 1.818(4)
P1 C33 1.829(4)
P2 C40 1.822(4)
P2 C47 1.828(4)
P2 C54 1.829(4)
C1 C2 1.210(5)
C2 C3 1.422(6)
C3 C4 1.368(5)
C3 N3 1.380(5)
C4 N1 1.345(5)
C4 H4 0.9500
C5 C6 1.411(6)
C5 N1 1.419(5)
C5 C9 1.426(5)
C6 C7 1.425(6)
C6 H6 0.9500
C7 C8 1.393(6)
C7 H7 0.9500
C8 C9 1.452(6)
C8 H8 0.9500
C9 H9 0.9500
C10 O1 1.142(5)
C11 O2 1.147(5)
C12 O3 1.150(5)
C13 C18 1.374(5)
C13 C14 1.375(5)
C14 F1 1.364(4)
C14 C15 1.386(5)
C15 F2 1.353(4)
C15 C16 1.363(6)
C16 F3 1.355(4)
C16 C17 1.359(6)
C17 F4 1.359(4)
C17 C18 1.390(5)
C18 F5 1.369(4)
C19 C20 1.383(5)
C19 C24 1.388(5)
C20 C21 1.381(5)
C20 H20 0.9500
C21 C22 1.392(6)
C21 H21 0.9500
C22 C23 1.384(6)
C22 C25 1.504(5)
C23 C24 1.393(5)
C23 H23 0.9500
C24 H24 0.9500
C25 H25A 0.9800
C25 H25B 0.9800
C25 H25C 0.9800
C26 C27 1.390(5)
C26 C31 1.392(5)
C27 C28 1.380(5)
C27 H27 0.9500
C28 C29 1.385(6)
C28 H28 0.9500
C29 C30 1.397(6)
C29 C32 1.496(6)
C30 C31 1.372(5)
C30 H30 0.9500
C31 H31 0.9500
C32 H32A 0.9800
C32 H32B 0.9800
C32 H32C 0.9800
C33 C34 1.381(5)
C33 C38 1.383(5)
C34 C35 1.392(5)
C34 H34 0.9500
C35 C36 1.388(6)
C35 H35 0.9500
C36 C37 1.396(6)
C36 C39 1.490(6)
C37 C38 1.374(5)
C37 H37 0.9500
C38 H38 0.9500
C39 H39A 0.9800
C39 H39B 0.9800
C39 H39C 0.9800
C40 C45 1.385(5)
C40 C41 1.389(5)
C41 C42 1.378(5)
C41 H41 0.9500
C42 C43 1.374(6)
C42 H42 0.9500
C43 C44 1.388(6)
C43 C46 1.526(5)
C44 C45 1.388(5)
C44 H44 0.9500
C45 H45 0.9500
C46 H46A 0.9800
C46 H46B 0.9800
C46 H46C 0.9800
C47 C48 1.392(5)
C47 C52 1.397(5)
C48 C49 1.384(5)
C48 H48 0.9500
C49 C50 1.403(5)
C49 H49 0.9500
C50 C51 1.388(5)
C50 C53 1.508(5)
C51 C52 1.393(5)
C51 H51 0.9500
C52 H52 0.9500
C53 H53A 0.9800
C53 H53B 0.9800
C53 H53C 0.9800
C54 C55 1.388(5)
C54 C59 1.405(5)
C55 C56 1.400(6)
C55 H55 0.9500
C56 C57 1.383(5)
C56 H56 0.9500
C57 C58 1.381(6)
C57 C60 1.509(5)
C58 C59 1.385(5)
C58 H58 0.9500
C59 H59 0.9500
C60 H60A 0.9800
C60 H60B 0.9800
C60 H60C 0.9800
N1 N2 1.348(4)
N2 N3 1.317(4)
C70 Cl71 1.746(5)
C70 Cl72 1.768(5)
C70 H70A 0.9900
C70 H70B 0.9900
C75 Cl76 1.761(4)
C75 Cl77 1.761(4)
C75 H75A 0.9900
C75 H75B 0.9900

loop_
_geom_torsion_atom_site_label_1
_geom_torsion_atom_site_label_2
_geom_torsion_atom_site_label_3
_geom_torsion_atom_site_label_4
_geom_torsion
C1 Pt1 P1 C19 -43.70(18)
C13 Pt1 P1 C19 126.78(17)
P2 Pt1 P1 C19 -124.6(2)
C1 Pt1 P1 C26 76.67(17)
C13 Pt1 P1 C26 -112.85(17)
P2 Pt1 P1 C26 -4.3(2)
C1 Pt1 P1 C33 -165.83(18)
C13 Pt1 P1 C33 4.65(18)
P2 Pt1 P1 C33 113.2(2)
C1 Pt1 P2 C40 164.14(17)
C13 Pt1 P2 C40 -7.12(17)
P1 Pt1 P2 C40 -115.6(2)
C1 Pt1 P2 C47 -77.51(16)
C13 Pt1 P2 C47 111.23(16)
P1 Pt1 P2 C47 2.7(2)
C1 Pt1 P2 C54 40.51(18)
C13 Pt1 P2 C54 -130.75(18)
P1 Pt1 P2 C54 120.7(2)
C13 Pt1 C1 C2 -2(2)
P1 Pt1 C1 C2 70.5(16)
P2 Pt1 C1 C2 -120.7(16)
Pt1 C1 C2 C3 55(4)
C1 C2 C3 C4 8(3)
C1 C2 C3 N3 -172(3)
N3 C3 C4 N1 1.0(4)
C2 C3 C4 N1 -179.0(4)
C12 Re1 C5 C6 -33.6(3)
C11 Re1 C5 C6 140.9(2)
C10 Re1 C5 C6 -124.7(2)
C8 Re1 C5 C6 79.5(2)
C7 Re1 C5 C6 38.2(2)
C9 Re1 C5 C6 119.2(3)
C12 Re1 C5 N1 88.2(4)
C11 Re1 C5 N1 -97.4(3)
C10 Re1 C5 N1 -3.0(3)
C8 Re1 C5 N1 -158.7(4)
C7 Re1 C5 N1 159.9(4)
C9 Re1 C5 N1 -119.1(4)
C6 Re1 C5 N1 121.7(4)
C12 Re1 C5 C9 -152.7(2)
C11 Re1 C5 C9 21.7(3)
C10 Re1 C5 C9 116.1(2)
C8 Re1 C5 C9 -39.6(2)
C7 Re1 C5 C9 -81.0(2)
C6 Re1 C5 C9 -119.2(3)
N1 C5 C6 C7 176.9(3)
C9 C5 C6 C7 -1.5(4)
Re1 C5 C6 C7 -63.2(3)
N1 C5 C6 Re1 -119.9(4)
C9 C5 C6 Re1 61.7(3)
C12 Re1 C6 C5 156.0(2)
C11 Re1 C6 C5 -87.3(4)
C10 Re1 C6 C5 62.6(3)
C8 Re1 C6 C5 -78.8(2)
C7 Re1 C6 C5 -115.5(3)
C9 Re1 C6 C5 -36.0(2)
C12 Re1 C6 C7 -88.5(3)
C11 Re1 C6 C7 28.2(5)
C10 Re1 C6 C7 178.0(2)
C8 Re1 C6 C7 36.7(2)
C9 Re1 C6 C7 79.4(3)
C5 Re1 C6 C7 115.5(3)
C5 C6 C7 C8 0.6(4)
Re1 C6 C7 C8 -63.6(3)
C5 C6 C7 Re1 64.3(3)
C12 Re1 C7 C8 -144.0(3)
C11 Re1 C7 C8 -49.1(3)
C10 Re1 C7 C8 113.6(3)
C9 Re1 C7 C8 37.9(2)
C6 Re1 C7 C8 117.1(4)
C5 Re1 C7 C8 79.6(3)
C12 Re1 C7 C6 98.9(3)
C11 Re1 C7 C6 -166.2(2)
C10 Re1 C7 C6 -3.5(4)
C8 Re1 C7 C6 -117.1(4)
C9 Re1 C7 C6 -79.2(3)
C5 Re1 C7 C6 -37.5(2)
C6 C7 C8 C9 0.5(5)
Re1 C7 C8 C9 -63.7(3)
C6 C7 C8 Re1 64.2(3)
C12 Re1 C8 C7 46.2(3)
C11 Re1 C8 C7 139.0(3)
C10 Re1 C8 C7 -123.7(3)
C9 Re1 C8 C7 -117.0(4)
C6 Re1 C8 C7 -37.3(2)
C5 Re1 C8 C7 -78.5(3)
C12 Re1 C8 C9 163.3(2)
C11 Re1 C8 C9 -103.9(2)
C10 Re1 C8 C9 -6.7(4)
C7 Re1 C8 C9 117.0(4)
C6 Re1 C8 C9 79.8(2)
C5 Re1 C8 C9 38.5(2)
C6 C5 C9 C8 1.8(4)
N1 C5 C9 C8 -176.7(3)
Re1 C5 C9 C8 63.9(2)
C6 C5 C9 Re1 -62.1(3)
N1 C5 C9 Re1 119.4(3)
C7 C8 C9 C5 -1.4(4)
Re1 C8 C9 C5 -65.3(2)
C7 C8 C9 Re1 63.9(3)
C12 Re1 C9 C5 71.6(5)
C11 Re1 C9 C5 -164.8(2)
C10 Re1 C9 C5 -70.5(3)
C8 Re1 C9 C5 113.5(3)
C7 Re1 C9 C5 77.1(2)
C6 Re1 C9 C5 35.6(2)
C12 Re1 C9 C8 -41.9(5)
C11 Re1 C9 C8 81.6(3)
C10 Re1 C9 C8 175.9(2)
C7 Re1 C9 C8 -36.4(2)
C6 Re1 C9 C8 -78.0(3)
C5 Re1 C9 C8 -113.5(3)
C12 Re1 C10 O1 -136(8)
C11 Re1 C10 O1 135(8)
C8 Re1 C10 O1 36(8)
C7 Re1 C10 O1 -30(8)
C9 Re1 C10 O1 32(8)
C6 Re1 C10 O1 -33(8)
C5 Re1 C10 O1 -2(8)
C12 Re1 C11 O2 141(7)
C10 Re1 C11 O2 -131(7)
C8 Re1 C11 O2 14(7)
C7 Re1 C11 O2 40(7)
C9 Re1 C11 O2 -22(7)
C6 Re1 C11 O2 21(7)
C5 Re1 C11 O2 -35(7)
C11 Re1 C12 O3 -153(13)
C10 Re1 C12 O3 117(13)
C8 Re1 C12 O3 -57(13)
C7 Re1 C12 O3 -32(13)
C9 Re1 C12 O3 -27(13)
C6 Re1 C12 O3 5(13)
C5 Re1 C12 O3 24(13)
C1 Pt1 C13 C18 176.1(7)
P1 Pt1 C13 C18 104.4(3)
P2 Pt1 C13 C18 -64.8(3)
C1 Pt1 C13 C14 -1.7(10)
P1 Pt1 C13 C14 -73.4(3)
P2 Pt1 C13 C14 117.4(3)
C18 C13 C14 F1 179.5(3)
Pt1 C13 C14 F1 -2.4(5)
C18 C13 C14 C15 -1.5(6)
Pt1 C13 C14 C15 176.6(3)
F1 C14 C15 F2 0.0(5)
C13 C14 C15 F2 -179.0(3)
F1 C14 C15 C16 -179.2(3)
C13 C14 C15 C16 1.8(6)
F2 C15 C16 F3 1.1(6)
C14 C15 C16 F3 -179.7(3)
F2 C15 C16 C17 -179.6(4)
C14 C15 C16 C17 -0.4(6)
F3 C16 C17 F4 -1.1(6)
C15 C16 C17 F4 179.6(4)
F3 C16 C17 C18 178.2(3)
C15 C16 C17 C18 -1.1(6)
C14 C13 C18 F5 179.6(3)
Pt1 C13 C18 F5 1.7(5)
C14 C13 C18 C17 -0.2(6)
Pt1 C13 C18 C17 -178.0(3)
C16 C17 C18 F5 -178.3(3)
F4 C17 C18 F5 1.0(5)
C16 C17 C18 C13 1.4(6)
F4 C17 C18 C13 -179.3(4)
C26 P1 C19 C20 -164.2(3)
C33 P1 C19 C20 86.6(3)
Pt1 P1 C19 C20 -41.1(3)
C26 P1 C19 C24 18.6(4)
C33 P1 C19 C24 -90.6(4)
Pt1 P1 C19 C24 141.7(3)
C24 C19 C20 C21 0.2(6)
P1 C19 C20 C21 -177.1(3)
C19 C20 C21 C22 -0.2(6)
C20 C21 C22 C23 0.1(6)
C20 C21 C22 C25 -179.8(4)
C21 C22 C23 C24 0.1(6)
C25 C22 C23 C24 180.0(4)
C20 C19 C24 C23 0.1(6)
P1 C19 C24 C23 177.3(3)
C22 C23 C24 C19 -0.2(6)
C19 P1 C26 C27 100.4(3)
C33 P1 C26 C27 -150.2(3)
Pt1 P1 C26 C27 -26.0(4)
C19 P1 C26 C31 -76.7(4)
C33 P1 C26 C31 32.7(4)
Pt1 P1 C26 C31 156.9(3)
C31 C26 C27 C28 0.7(6)
P1 C26 C27 C28 -176.5(3)
C26 C27 C28 C29 0.6(6)
C27 C28 C29 C30 -1.6(6)
C27 C28 C29 C32 179.2(4)
C28 C29 C30 C31 1.3(6)
C32 C29 C30 C31 -179.5(4)
C29 C30 C31 C26 0.0(6)
C27 C26 C31 C30 -0.9(6)
P1 C26 C31 C30 176.3(3)
C19 P1 C33 C34 -21.1(4)
C26 P1 C33 C34 -131.6(3)
Pt1 P1 C33 C34 107.2(3)
C19 P1 C33 C38 163.0(3)
C26 P1 C33 C38 52.5(3)
Pt1 P1 C33 C38 -68.7(3)
C38 C33 C34 C35 0.2(6)
P1 C33 C34 C35 -175.6(3)
C33 C34 C35 C36 0.7(6)
C34 C35 C36 C37 -0.6(6)
C34 C35 C36 C39 178.8(4)
C35 C36 C37 C38 -0.5(6)
C39 C36 C37 C38 -179.9(4)
C36 C37 C38 C33 1.4(6)
C34 C33 C38 C37 -1.3(6)
P1 C33 C38 C37 174.7(3)
C47 P2 C40 C45 -4.3(4)
C54 P2 C40 C45 -113.8(3)
Pt1 P2 C40 C45 114.7(3)
C47 P2 C40 C41 180.0(3)
C54 P2 C40 C41 70.6(3)
Pt1 P2 C40 C41 -61.0(3)
C45 C40 C41 C42 0.6(5)
P2 C40 C41 C42 176.4(3)
C40 C41 C42 C43 -2.0(6)
C41 C42 C43 C44 1.4(6)
C41 C42 C43 C46 -179.1(4)
C42 C43 C44 C45 0.6(6)
C46 C43 C44 C45 -179.0(4)
C41 C40 C45 C44 1.3(6)
P2 C40 C45 C44 -174.3(3)
C43 C44 C45 C40 -1.9(6)
C40 P2 C47 C48 96.3(3)
C54 P2 C47 C48 -153.9(3)
Pt1 P2 C47 C48 -26.3(3)
C40 P2 C47 C52 -84.7(3)
C54 P2 C47 C52 25.0(4)
Pt1 P2 C47 C52 152.7(3)
C52 C47 C48 C49 1.0(6)
P2 C47 C48 C49 180.0(3)
C47 C48 C49 C50 -0.5(6)
C48 C49 C50 C51 -0.4(6)
C48 C49 C50 C53 178.2(4)
C49 C50 C51 C52 0.7(6)
C53 C50 C51 C52 -177.9(4)
C50 C51 C52 C47 -0.2(6)
C48 C47 C52 C51 -0.7(6)
P2 C47 C52 C51 -179.6(3)
C40 P2 C54 C55 -3.9(4)
C47 P2 C54 C55 -115.6(3)
Pt1 P2 C54 C55 124.2(3)
C40 P2 C54 C59 174.0(3)
C47 P2 C54 C59 62.3(3)
Pt1 P2 C54 C59 -57.9(3)
C59 C54 C55 C56 0.6(6)
P2 C54 C55 C56 178.5(3)
C54 C55 C56 C57 -0.6(6)
C55 C56 C57 C58 0.6(6)
C55 C56 C57 C60 -178.8(4)
C56 C57 C58 C59 -0.6(6)
C60 C57 C58 C59 178.8(4)
C57 C58 C59 C54 0.6(6)
C55 C54 C59 C58 -0.6(6)
P2 C54 C59 C58 -178.6(3)
C3 C4 N1 N2 -0.7(4)
C3 C4 N1 C5 178.9(3)
C6 C5 N1 C4 21.4(6)
C9 C5 N1 C4 -160.4(4)
Re1 C5 N1 C4 -70.6(5)
C6 C5 N1 N2 -159.1(4)
C9 C5 N1 N2 19.1(5)
Re1 C5 N1 N2 108.9(3)
C4 N1 N2 N3 0.1(4)
C5 N1 N2 N3 -179.5(3)
N1 N2 N3 C3 0.6(4)
C4 C3 N3 N2 -1.0(4)
C2 C3 N3 N2 179.0(3)
